data_4076130
loop_
_publ_author_name
'Bunn, Natalie R.'
'Aldridge, Simon'
'Kays, Deborah L.'
'Coombs, Natalie D.'
'Day, Joanna K.'
'Ooi, Li-ling'
'Coles, Simon J.'
'Hursthouse, Michael B.'

_publ_section_title
;
 Toward Cationic Gallane- and Indanediyl Complexes:&#x00A0; Synthetic
 Approaches to Three-Coordinate Halogallyl and -indyl Precursors
;
_journal_issue 24
_journal_name_full Organometallics
_journal_page_first 5879
_journal_paper_doi 10.1021/om050630f
_journal_volume 24
_journal_year 2005
_chemical_formula_sum 'C37.5 H46.5 Cl3 Fe3 In2 O6'
_chemical_formula_weight 1096.79
_chemical_name_common sa0510
_chemical_name_systematic
;
 ?
;
_space_group_IT_number 61
_symmetry_cell_setting orthorhombic
_symmetry_space_group_name_Hall '-P 2bc 2ac'
_symmetry_space_group_name_H-M 'P c a b'
_atom_sites_solution_hydrogens geom
_atom_sites_solution_primary direct
_atom_sites_solution_secondary difmap
_audit_creation_method SHELXL-97
_cell_angle_alpha 90.00
_cell_angle_beta 90.00
_cell_angle_gamma 90.00
_cell_formula_units_Z 8
_cell_length_a 14.9810(2)
_cell_length_b 21.5210(3)
_cell_length_c 29.8390(4)
_cell_measurement_reflns_used 82478
_cell_measurement_temperature 150(2)
_cell_measurement_theta_max 27.485
_cell_measurement_theta_min 2.91
_cell_volume 9620.3(2)
_computing_cell_refinement 'HKL Scalepack (Otwinowski & Minor 1997)'
_computing_data_collection 'Collect (Nonius BV, 1997-2000)'
_computing_data_reduction 'HKL Denzo and Scalepack (Otwinowski & Minor 1997)'
_computing_molecular_graphics 'Ortep-3 for Windows (Farrugia, 1999)'
_computing_publication_material 'WinGX publication routines (Farrugia, 1999)'
_computing_structure_refinement 'SHELXL-97 (Sheldrick, 1997)'
_computing_structure_solution 'Sir-92 (A.Altomare et al. 1992)'
_diffrn_ambient_temperature 150(2)
_diffrn_detector_area_resol_mean 9
_diffrn_measured_fraction_theta_full 0.995
_diffrn_measured_fraction_theta_max 0.995
_diffrn_measurement_device_type KappaCCD
_diffrn_measurement_method CCD
_diffrn_radiation_monochromator graphite
_diffrn_radiation_source 'fine-focus sealed tube'
_diffrn_radiation_type MoK\a
_diffrn_radiation_wavelength 0.71073
_diffrn_reflns_av_R_equivalents 0.1115
_diffrn_reflns_av_sigmaI/netI 0.0798
_diffrn_reflns_limit_h_max 18
_diffrn_reflns_limit_h_min -18
_diffrn_reflns_limit_k_max 26
_diffrn_reflns_limit_k_min -26
_diffrn_reflns_limit_l_max 37
_diffrn_reflns_limit_l_min -35
_diffrn_reflns_number 47982
_diffrn_reflns_theta_full 26.37
_diffrn_reflns_theta_max 26.37
_diffrn_reflns_theta_min 3.53
_exptl_absorpt_coefficient_mu 2.031
_exptl_absorpt_correction_T_max 0.8227
_exptl_absorpt_correction_T_min 0.7113
_exptl_absorpt_correction_type multi-scan
_exptl_absorpt_process_details 'Sortav (Blessing, 1995)'
_exptl_crystal_colour yellow
_exptl_crystal_density_diffrn 1.515
_exptl_crystal_density_method 'not measured'
_exptl_crystal_description block
_exptl_crystal_F_000 4372
_exptl_crystal_size_max 0.18
_exptl_crystal_size_mid 0.15
_exptl_crystal_size_min 0.10
_refine_diff_density_max 1.626
_refine_diff_density_min -0.620
_refine_diff_density_rms 0.164
_refine_ls_extinction_method none
_refine_ls_goodness_of_fit_ref 1.023
_refine_ls_hydrogen_treatment constr
_refine_ls_matrix_type full
_refine_ls_number_parameters 484
_refine_ls_number_reflns 9794
_refine_ls_number_restraints 0
_refine_ls_restrained_S_all 1.023
_refine_ls_R_factor_all 0.0835
_refine_ls_R_factor_gt 0.0527
_refine_ls_shift/su_max 0.001
_refine_ls_shift/su_mean 0.000
_refine_ls_structure_factor_coef Fsqd
_refine_ls_weighting_details 'calc w=1/[\s^2^(Fo^2^)+(0.0627P)^2^+48.8331P] where P=(Fo^2^+2Fc^2^)/3'
_refine_ls_weighting_scheme calc
_refine_ls_wR_factor_gt 0.1356
_refine_ls_wR_factor_ref 0.1499
_reflns_number_gt 7036
_reflns_number_total 9794
_reflns_threshold_expression >2sigma(I)
_cod_data_source_file om050630fsi20050726_073336.cif
_cod_data_source_block sa0510
_cod_original_formula_sum 'C37.50 H46.50 Cl3 Fe3 In2 O6'
_cod_database_code 4076130

loop_
_symmetry_equiv_pos_as_xyz
'x, y, z'
'-x, -y+1/2, z+1/2'
'x+1/2, -y, -z+1/2'
'-x+1/2, y+1/2, -z'
'-x, -y, -z'
'x, y-1/2, -z-1/2'
'-x-1/2, y, z-1/2'
'x-1/2, -y-1/2, z'

loop_
_atom_site_label
_atom_site_type_symbol
_atom_site_fract_x
_atom_site_fract_y
_atom_site_fract_z
_atom_site_U_iso_or_equiv
_atom_site_adp_type
_atom_site_occupancy
_atom_site_symmetry_multiplicity
_atom_site_calc_flag
_atom_site_refinement_flags
C1 C 0.0467(4) 0.1532(3) 0.0631(2) 0.0223(14) Uani 1 1 d .
C2 C 0.0836(4) 0.1145(3) 0.0967(2) 0.0216(14) Uani 1 1 d .
C3 C 0.0715(4) 0.1445(3) 0.1390(2) 0.0216(14) Uani 1 1 d .
C4 C 0.0247(4) 0.2020(3) 0.1321(2) 0.0200(14) Uani 1 1 d .
C5 C 0.0105(4) 0.2083(3) 0.0847(2) 0.0186(13) Uani 1 1 d .
C6 C 0.0391(5) 0.1399(4) 0.0138(2) 0.0361(18) Uani 1 1 d .
H6A H 0.0862 0.1108 0.0049 0.054 Uiso 1 1 calc R
H6B H 0.0455 0.1787 -0.0031 0.054 Uiso 1 1 calc R
H6C H -0.0194 0.1214 0.0075 0.054 Uiso 1 1 calc R
C7 C 0.1251(5) 0.0515(3) 0.0903(3) 0.0359(18) Uani 1 1 d .
H7A H 0.0802 0.0193 0.0958 0.054 Uiso 1 1 calc R
H7B H 0.1747 0.0464 0.1115 0.054 Uiso 1 1 calc R
H7C H 0.1475 0.0478 0.0596 0.054 Uiso 1 1 calc R
C8 C 0.0981(5) 0.1180(4) 0.1837(2) 0.0344(18) Uani 1 1 d .
H8A H 0.0533 0.0877 0.1934 0.052 Uiso 1 1 calc R
H8B H 0.1022 0.1515 0.2058 0.052 Uiso 1 1 calc R
H8C H 0.1563 0.0974 0.1809 0.052 Uiso 1 1 calc R
C9 C -0.0157(5) 0.2420(3) 0.1674(2) 0.0281(16) Uani 1 1 d .
H9A H -0.0326 0.2821 0.1544 0.042 Uiso 1 1 calc R
H9B H 0.0277 0.2486 0.1915 0.042 Uiso 1 1 calc R
H9C H -0.0689 0.2215 0.1796 0.042 Uiso 1 1 calc R
C10 C -0.0404(4) 0.2581(3) 0.0620(2) 0.0262(15) Uani 1 1 d .
H10A H -0.1022 0.2444 0.0575 0.039 Uiso 1 1 calc R
H10B H -0.0130 0.2671 0.0329 0.039 Uiso 1 1 calc R
H10C H -0.0398 0.2956 0.0806 0.039 Uiso 1 1 calc R
C11 C 0.2521(5) 0.1677(3) 0.1104(2) 0.0248(15) Uani 1 1 d .
C12 C 0.1854(4) 0.2430(3) 0.0489(2) 0.0254(15) Uani 1 1 d .
C13 C 0.2618(5) 0.4859(3) 0.0089(2) 0.0257(15) Uani 1 1 d .
C14 C 0.3102(4) 0.5190(3) 0.0421(2) 0.0240(15) Uani 1 1 d .
C15 C 0.2662(5) 0.5770(3) 0.0490(2) 0.0245(15) Uani 1 1 d .
C16 C 0.1916(5) 0.5801(3) 0.0189(2) 0.0282(16) Uani 1 1 d .
C17 C 0.1882(5) 0.5245(3) -0.0056(2) 0.0288(16) Uani 1 1 d .
C18 C 0.2865(5) 0.4231(4) -0.0099(3) 0.0366(19) Uani 1 1 d .
H18A H 0.3310 0.4283 -0.0337 0.055 Uiso 1 1 calc R
H18B H 0.2331 0.4030 -0.0223 0.055 Uiso 1 1 calc R
H18C H 0.3115 0.3971 0.0139 0.055 Uiso 1 1 calc R
C19 C 0.3996(4) 0.4995(3) 0.0602(2) 0.0279(16) Uani 1 1 d .
H19A H 0.3995 0.4546 0.0656 0.042 Uiso 1 1 calc R
H19B H 0.4114 0.5215 0.0883 0.042 Uiso 1 1 calc R
H19C H 0.4462 0.5097 0.0383 0.042 Uiso 1 1 calc R
C20 C 0.2967(5) 0.6285(3) 0.0784(3) 0.0354(18) Uani 1 1 d .
H20A H 0.3290 0.6112 0.1042 0.053 Uiso 1 1 calc R
H20B H 0.2449 0.6520 0.0891 0.053 Uiso 1 1 calc R
H20C H 0.3363 0.6561 0.0615 0.053 Uiso 1 1 calc R
C21 C 0.1311(6) 0.6360(4) 0.0136(3) 0.046(2) Uani 1 1 d .
H21A H 0.1579 0.6653 -0.0076 0.069 Uiso 1 1 calc R
H21B H 0.1232 0.6563 0.0427 0.069 Uiso 1 1 calc R
H21C H 0.0729 0.6224 0.0022 0.069 Uiso 1 1 calc R
C22 C 0.1223(6) 0.5088(4) -0.0422(2) 0.046(2) Uani 1 1 d .
H22A H 0.0646 0.5282 -0.0355 0.069 Uiso 1 1 calc R
H22B H 0.1149 0.4636 -0.0439 0.069 Uiso 1 1 calc R
H22C H 0.1446 0.5244 -0.0709 0.069 Uiso 1 1 calc R
C23 C 0.0872(5) 0.5399(3) 0.0912(2) 0.0271(15) Uani 1 1 d .
C24 C 0.1242(4) 0.4315(3) 0.0575(2) 0.0241(15) Uani 1 1 d .
C25 C 0.1776(5) 0.5354(3) 0.2329(2) 0.0286(16) Uani 1 1 d .
C26 C 0.2160(5) 0.4946(3) 0.2658(2) 0.0289(16) Uani 1 1 d .
C27 C 0.2981(5) 0.5236(3) 0.2810(2) 0.0241(15) Uani 1 1 d .
C28 C 0.3103(5) 0.5793(3) 0.2568(2) 0.0258(15) Uani 1 1 d .
C29 C 0.2373(5) 0.5864(3) 0.2264(2) 0.0239(15) Uani 1 1 d .
C30 C 0.0838(5) 0.5293(4) 0.2146(3) 0.040(2) Uani 1 1 d .
H30A H 0.0657 0.4856 0.2153 0.060 Uiso 1 1 calc R
H30B H 0.0823 0.5445 0.1837 0.060 Uiso 1 1 calc R
H30C H 0.0428 0.5539 0.2330 0.060 Uiso 1 1 calc R
C31 C 0.1741(6) 0.4368(4) 0.2844(3) 0.042(2) Uani 1 1 d .
H31A H 0.1368 0.4477 0.3102 0.063 Uiso 1 1 calc R
H31B H 0.2210 0.4079 0.2938 0.063 Uiso 1 1 calc R
H31C H 0.1371 0.4172 0.2613 0.063 Uiso 1 1 calc R
C32 C 0.3552(5) 0.4996(4) 0.3186(2) 0.0341(18) Uani 1 1 d .
H32A H 0.4143 0.5189 0.3171 0.051 Uiso 1 1 calc R
H32B H 0.3612 0.4544 0.3159 0.051 Uiso 1 1 calc R
H32C H 0.3271 0.5097 0.3474 0.051 Uiso 1 1 calc R
C33 C 0.3834(5) 0.6259(3) 0.2631(3) 0.040(2) Uani 1 1 d .
H33A H 0.4354 0.6056 0.2765 0.060 Uiso 1 1 calc R
H33B H 0.3626 0.6592 0.2829 0.060 Uiso 1 1 calc R
H33C H 0.3999 0.6435 0.2339 0.060 Uiso 1 1 calc R
C34 C 0.2182(6) 0.6408(4) 0.1976(2) 0.041(2) Uani 1 1 d .
H34A H 0.1868 0.6271 0.1705 0.061 Uiso 1 1 calc R
H34B H 0.2744 0.6609 0.1891 0.061 Uiso 1 1 calc R
H34C H 0.1808 0.6703 0.2140 0.061 Uiso 1 1 calc R
C35 C 0.3518(4) 0.4290(3) 0.2189(2) 0.0244(15) Uani 1 1 d .
C36 C 0.3979(5) 0.5311(3) 0.1815(2) 0.0304(16) Uani 1 1 d .
Cl1 Cl 0.23347(14) 0.26970(9) 0.22125(6) 0.0381(5) Uani 1 1 d .
Cl2 Cl 0.31463(10) 0.35925(7) 0.11623(5) 0.0210(3) Uani 1 1 d .
Cl3 Cl 0.10094(11) 0.38546(7) 0.16207(6) 0.0258(4) Uani 1 1 d .
Fe1 Fe 0.14857(6) 0.20103(4) 0.09651(3) 0.0176(2) Uani 1 1 d .
Fe2 Fe 0.17604(6) 0.50439(4) 0.06275(3) 0.0200(2) Uani 1 1 d .
Fe3 Fe 0.30630(6) 0.50355(4) 0.21199(3) 0.0201(2) Uani 1 1 d .
O1 O 0.3171(3) 0.1419(3) 0.1197(2) 0.0406(14) Uani 1 1 d .
O2 O 0.2075(4) 0.2668(2) 0.01672(17) 0.0398(14) Uani 1 1 d .
O3 O 0.0265(4) 0.5650(3) 0.10675(18) 0.0438(14) Uani 1 1 d .
O4 O 0.0911(4) 0.3845(2) 0.05022(18) 0.0392(13) Uani 1 1 d .
O5 O 0.3860(4) 0.3822(2) 0.22700(18) 0.0377(13) Uani 1 1 d .
O6 O 0.4610(4) 0.5512(3) 0.16424(18) 0.0468(15) Uani 1 1 d .
In1 In 0.19076(3) 0.29029(2) 0.145058(15) 0.02029(13) Uani 1 1 d .
In2 In 0.23389(3) 0.46981(2) 0.138982(14) 0.01722(12) Uani 1 1 d .
C37 C 0.405(2) 0.7895(16) 0.1658(12) 0.048 Uiso 0.25 1 d P
C38 C 0.469(2) 0.7639(14) 0.1875(10) 0.035 Uiso 0.25 1 d P
C39 C 0.530(3) 0.7368(17) 0.1836(12) 0.051 Uiso 0.25 1 d P
C40 C 0.580(3) 0.7164(17) 0.1488(12) 0.050 Uiso 0.25 1 d P
C41 C 0.491(3) 0.7551(18) 0.1070(13) 0.059 Uiso 0.25 1 d P
C42 C 0.431(2) 0.7800(15) 0.1266(11) 0.040 Uiso 0.25 1 d P

loop_
_atom_site_aniso_label
_atom_site_aniso_U_11
_atom_site_aniso_U_22
_atom_site_aniso_U_33
_atom_site_aniso_U_23
_atom_site_aniso_U_13
_atom_site_aniso_U_12
C1 0.018(4) 0.023(3) 0.025(3) -0.003(3) -0.003(3) -0.005(3)
C2 0.018(4) 0.017(3) 0.031(3) 0.002(3) 0.002(3) -0.002(3)
C3 0.018(3) 0.020(3) 0.027(3) 0.006(3) -0.003(3) -0.004(3)
C4 0.017(3) 0.019(3) 0.024(3) -0.003(3) 0.003(3) -0.005(3)
C5 0.011(3) 0.022(3) 0.023(3) 0.002(3) 0.001(2) -0.005(3)
C6 0.032(5) 0.045(4) 0.032(4) -0.005(4) 0.006(3) -0.011(4)
C7 0.032(5) 0.020(4) 0.056(5) -0.005(4) 0.003(4) 0.002(3)
C8 0.031(4) 0.044(5) 0.028(4) 0.018(3) -0.005(3) -0.001(3)
C9 0.021(4) 0.028(4) 0.035(4) -0.004(3) 0.010(3) 0.000(3)
C10 0.019(4) 0.024(4) 0.036(4) 0.013(3) 0.001(3) 0.003(3)
C11 0.019(4) 0.019(3) 0.037(4) 0.001(3) -0.001(3) -0.002(3)
C12 0.017(4) 0.023(3) 0.036(4) -0.003(3) 0.002(3) 0.000(3)
C13 0.025(4) 0.026(4) 0.026(3) 0.005(3) 0.001(3) 0.000(3)
C14 0.019(4) 0.028(4) 0.025(3) 0.008(3) 0.001(3) 0.000(3)
C15 0.029(4) 0.017(3) 0.028(3) 0.004(3) 0.004(3) -0.004(3)
C16 0.027(4) 0.025(4) 0.032(4) 0.011(3) -0.002(3) 0.005(3)
C17 0.025(4) 0.038(4) 0.024(3) 0.010(3) 0.001(3) -0.001(3)
C18 0.039(5) 0.036(4) 0.035(4) -0.004(4) 0.006(3) 0.000(4)
C19 0.016(4) 0.031(4) 0.036(4) 0.009(3) 0.000(3) -0.002(3)
C20 0.042(5) 0.021(4) 0.043(4) -0.003(3) 0.009(4) -0.004(3)
C21 0.042(5) 0.035(4) 0.061(6) 0.022(4) -0.002(4) 0.011(4)
C22 0.039(5) 0.075(6) 0.023(4) 0.011(4) -0.012(3) -0.005(4)
C23 0.021(4) 0.029(4) 0.031(4) 0.005(3) -0.005(3) 0.002(3)
C24 0.018(4) 0.028(4) 0.026(3) 0.006(3) -0.007(3) -0.002(3)
C25 0.018(4) 0.043(4) 0.024(3) -0.013(3) -0.003(3) 0.003(3)
C26 0.022(4) 0.035(4) 0.030(4) -0.011(3) 0.005(3) 0.008(3)
C27 0.021(4) 0.031(4) 0.021(3) -0.009(3) -0.002(3) 0.007(3)
C28 0.024(4) 0.027(4) 0.026(3) -0.013(3) 0.001(3) 0.002(3)
C29 0.027(4) 0.025(4) 0.020(3) -0.011(3) -0.003(3) 0.010(3)
C30 0.026(4) 0.050(5) 0.044(4) -0.021(4) -0.005(3) 0.017(4)
C31 0.039(5) 0.039(5) 0.047(5) -0.003(4) 0.018(4) -0.006(4)
C32 0.030(4) 0.049(5) 0.023(4) -0.001(3) 0.001(3) 0.008(4)
C33 0.040(5) 0.032(4) 0.049(5) -0.019(4) -0.003(4) -0.001(4)
C34 0.056(6) 0.037(4) 0.028(4) -0.011(4) -0.002(4) 0.017(4)
C35 0.015(4) 0.033(4) 0.026(3) -0.009(3) -0.001(3) -0.002(3)
C36 0.026(4) 0.033(4) 0.033(4) -0.009(3) -0.007(3) 0.000(3)
Cl1 0.0461(12) 0.0401(11) 0.0281(9) 0.0101(8) -0.0072(8) -0.0063(9)
Cl2 0.0180(8) 0.0174(7) 0.0276(8) 0.0012(6) 0.0032(6) 0.0013(6)
Cl3 0.0227(9) 0.0208(8) 0.0339(9) -0.0019(7) 0.0079(7) -0.0017(7)
Fe1 0.0150(5) 0.0151(4) 0.0225(5) 0.0014(4) 0.0016(4) -0.0005(4)
Fe2 0.0186(5) 0.0190(5) 0.0225(5) 0.0033(4) -0.0016(4) 0.0014(4)
Fe3 0.0152(5) 0.0238(5) 0.0213(5) -0.0064(4) -0.0008(4) 0.0017(4)
O1 0.018(3) 0.039(3) 0.065(4) 0.009(3) -0.004(3) 0.007(2)
O2 0.050(4) 0.039(3) 0.030(3) 0.011(3) 0.012(2) -0.005(3)
O3 0.034(3) 0.051(3) 0.046(3) 0.003(3) 0.005(3) 0.017(3)
O4 0.043(4) 0.033(3) 0.042(3) -0.002(3) -0.006(3) -0.014(3)
O5 0.038(3) 0.029(3) 0.046(3) 0.000(2) -0.007(3) 0.013(2)
O6 0.031(3) 0.069(4) 0.040(3) -0.009(3) 0.005(3) -0.020(3)
In1 0.0206(3) 0.0166(2) 0.0237(2) 0.00022(19) 0.00016(19) -0.00198(18)
In2 0.0155(2) 0.0170(2) 0.0191(2) -0.00135(18) -0.00067(17) 0.00055(18)

loop_
_atom_type_symbol
_atom_type_description
_atom_type_scat_dispersion_real
_atom_type_scat_dispersion_imag
_atom_type_scat_source
C C 0.0033 0.0016 'International Tables Vol C Tables 4.2.6.8 and 6.1.1.4'
H H 0.0000 0.0000 'International Tables Vol C Tables 4.2.6.8 and 6.1.1.4'
Cl Cl 0.1484 0.1585 'International Tables Vol C Tables 4.2.6.8 and 6.1.1.4'
Fe Fe 0.3463 0.8444 'International Tables Vol C Tables 4.2.6.8 and 6.1.1.4'
O O 0.0106 0.0060 'International Tables Vol C Tables 4.2.6.8 and 6.1.1.4'
In In -0.7276 1.3100 'International Tables Vol C Tables 4.2.6.8 and 6.1.1.4'

loop_
_geom_angle_atom_site_label_1
_geom_angle_atom_site_label_2
_geom_angle_atom_site_label_3
_geom_angle
C2 C1 C5 108.2(5)
C2 C1 C6 127.5(6)
C5 C1 C6 124.1(6)
C2 C1 Fe1 70.6(4)
C5 C1 Fe1 70.1(3)
C6 C1 Fe1 128.0(5)
C1 C2 C3 108.0(5)
C1 C2 C7 127.2(6)
C3 C2 C7 124.8(6)
C1 C2 Fe1 70.0(3)
C3 C2 Fe1 70.2(3)
C7 C2 Fe1 127.4(5)
C2 C3 C4 108.8(5)
C2 C3 C8 125.3(6)
C4 C3 C8 125.8(6)
C2 C3 Fe1 70.0(4)
C4 C3 Fe1 71.5(4)
C8 C3 Fe1 127.5(5)
C5 C4 C3 107.2(5)
C5 C4 C9 125.6(6)
C3 C4 C9 126.4(6)
C5 C4 Fe1 69.0(3)
C3 C4 Fe1 68.9(4)
C9 C4 Fe1 135.2(5)
C4 C5 C1 107.7(5)
C4 C5 C10 126.6(6)
C1 C5 C10 125.4(6)
C4 C5 Fe1 71.5(4)
C1 C5 Fe1 69.3(4)
C10 C5 Fe1 129.6(4)
C1 C6 H6A 109.5
C1 C6 H6B 109.5
H6A C6 H6B 109.5
C1 C6 H6C 109.5
H6A C6 H6C 109.5
H6B C6 H6C 109.5
C2 C7 H7A 109.5
C2 C7 H7B 109.5
H7A C7 H7B 109.5
C2 C7 H7C 109.5
H7A C7 H7C 109.5
H7B C7 H7C 109.5
C3 C8 H8A 109.5
C3 C8 H8B 109.5
H8A C8 H8B 109.5
C3 C8 H8C 109.5
H8A C8 H8C 109.5
H8B C8 H8C 109.5
C4 C9 H9A 109.5
C4 C9 H9B 109.5
H9A C9 H9B 109.5
C4 C9 H9C 109.5
H9A C9 H9C 109.5
H9B C9 H9C 109.5
C5 C10 H10A 109.5
C5 C10 H10B 109.5
H10A C10 H10B 109.5
C5 C10 H10C 109.5
H10A C10 H10C 109.5
H10B C10 H10C 109.5
O1 C11 Fe1 175.2(6)
O2 C12 Fe1 175.8(6)
C14 C13 C17 108.1(6)
C14 C13 C18 125.8(6)
C17 C13 C18 126.1(6)
C14 C13 Fe2 71.6(4)
C17 C13 Fe2 69.7(4)
C18 C13 Fe2 127.3(5)
C13 C14 C15 107.7(6)
C13 C14 C19 124.4(6)
C15 C14 C19 127.2(6)
C13 C14 Fe2 69.2(4)
C15 C14 Fe2 69.5(4)
C19 C14 Fe2 134.2(5)
C14 C15 C16 108.1(6)
C14 C15 C20 126.5(7)
C16 C15 C20 125.1(6)
C14 C15 Fe2 71.1(4)
C16 C15 Fe2 70.0(4)
C20 C15 Fe2 129.4(5)
C17 C16 C15 108.3(6)
C17 C16 C21 126.9(7)
C15 C16 C21 124.7(7)
C17 C16 Fe2 70.0(4)
C15 C16 Fe2 70.1(4)
C21 C16 Fe2 127.9(5)
C16 C17 C13 107.8(6)
C16 C17 C22 126.2(7)
C13 C17 C22 125.9(7)
C16 C17 Fe2 70.9(4)
C13 C17 Fe2 69.9(4)
C22 C17 Fe2 127.0(5)
C13 C18 H18A 109.5
C13 C18 H18B 109.5
H18A C18 H18B 109.5
C13 C18 H18C 109.5
H18A C18 H18C 109.5
H18B C18 H18C 109.5
C14 C19 H19A 109.5
C14 C19 H19B 109.5
H19A C19 H19B 109.5
C14 C19 H19C 109.5
H19A C19 H19C 109.5
H19B C19 H19C 109.5
C15 C20 H20A 109.5
C15 C20 H20B 109.5
H20A C20 H20B 109.5
C15 C20 H20C 109.5
H20A C20 H20C 109.5
H20B C20 H20C 109.5
C16 C21 H21A 109.5
C16 C21 H21B 109.5
H21A C21 H21B 109.5
C16 C21 H21C 109.5
H21A C21 H21C 109.5
H21B C21 H21C 109.5
C17 C22 H22A 109.5
C17 C22 H22B 109.5
H22A C22 H22B 109.5
C17 C22 H22C 109.5
H22A C22 H22C 109.5
H22B C22 H22C 109.5
O3 C23 Fe2 174.6(6)
O4 C24 Fe2 174.2(6)
C29 C25 C26 108.2(6)
C29 C25 C30 126.8(7)
C26 C25 C30 124.4(7)
C29 C25 Fe3 69.0(4)
C26 C25 Fe3 69.1(4)
C30 C25 Fe3 134.7(5)
C25 C26 C27 106.8(6)
C25 C26 C31 126.4(7)
C27 C26 C31 126.5(7)
C25 C26 Fe3 71.4(4)
C27 C26 Fe3 69.8(4)
C31 C26 Fe3 128.8(5)
C28 C27 C26 108.3(6)
C28 C27 C32 127.0(6)
C26 C27 C32 124.5(6)
C28 C27 Fe3 70.6(4)
C26 C27 Fe3 69.9(4)
C32 C27 Fe3 128.8(5)
C27 C28 C29 108.5(6)
C27 C28 C33 126.9(7)
C29 C28 C33 124.5(7)
C27 C28 Fe3 70.4(4)
C29 C28 Fe3 70.0(4)
C33 C28 Fe3 128.1(5)
C25 C29 C28 108.0(6)
C25 C29 C34 124.4(7)
C28 C29 C34 127.0(7)
C25 C29 Fe3 71.6(4)
C28 C29 Fe3 70.3(4)
C34 C29 Fe3 130.3(5)
C25 C30 H30A 109.5
C25 C30 H30B 109.5
H30A C30 H30B 109.5
C25 C30 H30C 109.5
H30A C30 H30C 109.5
H30B C30 H30C 109.5
C26 C31 H31A 109.5
C26 C31 H31B 109.5
H31A C31 H31B 109.5
C26 C31 H31C 109.5
H31A C31 H31C 109.5
H31B C31 H31C 109.5
C27 C32 H32A 109.5
C27 C32 H32B 109.5
H32A C32 H32B 109.5
C27 C32 H32C 109.5
H32A C32 H32C 109.5
H32B C32 H32C 109.5
C28 C33 H33A 109.5
C28 C33 H33B 109.5
H33A C33 H33B 109.5
C28 C33 H33C 109.5
H33A C33 H33C 109.5
H33B C33 H33C 109.5
C29 C34 H34A 109.5
C29 C34 H34B 109.5
H34A C34 H34B 109.5
C29 C34 H34C 109.5
H34A C34 H34C 109.5
H34B C34 H34C 109.5
O5 C35 Fe3 173.5(6)
O6 C36 Fe3 174.9(6)
In1 Cl2 In2 95.80(5)
In1 Cl3 In2 95.67(5)
C11 Fe1 C12 97.0(3)
C11 Fe1 C1 123.7(3)
C12 Fe1 C1 95.5(3)
C11 Fe1 C2 92.6(3)
C12 Fe1 C2 126.7(3)
C1 Fe1 C2 39.4(3)
C11 Fe1 C3 96.1(3)
C12 Fe1 C3 161.7(3)
C1 Fe1 C3 66.6(2)
C2 Fe1 C3 39.8(3)
C11 Fe1 C5 159.5(3)
C12 Fe1 C5 97.7(3)
C1 Fe1 C5 40.5(2)
C2 Fe1 C5 67.1(2)
C3 Fe1 C5 66.7(2)
C11 Fe1 C4 130.7(3)
C12 Fe1 C4 131.6(3)
C1 Fe1 C4 66.9(2)
C2 Fe1 C4 66.8(2)
C3 Fe1 C4 39.6(2)
C5 Fe1 C4 39.5(2)
C11 Fe1 In1 87.3(2)
C12 Fe1 In1 89.7(2)
C1 Fe1 In1 147.37(19)
C2 Fe1 In1 143.22(19)
C3 Fe1 In1 103.59(18)
C5 Fe1 In1 106.84(17)
C4 Fe1 In1 85.65(17)
C23 Fe2 C24 95.5(3)
C23 Fe2 C17 116.6(3)
C24 Fe2 C17 97.8(3)
C23 Fe2 C13 156.9(3)
C24 Fe2 C13 91.9(3)
C17 Fe2 C13 40.5(3)
C23 Fe2 C16 92.8(3)
C24 Fe2 C16 133.3(3)
C17 Fe2 C16 39.1(3)
C13 Fe2 C16 66.6(3)
C23 Fe2 C15 104.9(3)
C24 Fe2 C15 158.2(3)
C17 Fe2 C15 66.5(3)
C13 Fe2 C15 66.3(3)
C16 Fe2 C15 39.9(3)
C23 Fe2 C14 142.5(3)
C24 Fe2 C14 121.6(3)
C17 Fe2 C14 66.7(3)
C13 Fe2 C14 39.3(3)
C16 Fe2 C14 66.4(3)
C15 Fe2 C14 39.4(3)
C23 Fe2 In2 87.3(2)
C24 Fe2 In2 88.2(2)
C17 Fe2 In2 154.4(2)
C13 Fe2 In2 114.87(19)
C16 Fe2 In2 138.2(2)
C15 Fe2 In2 99.96(19)
C14 Fe2 In2 88.88(18)
C36 Fe3 C35 93.8(3)
C36 Fe3 C29 101.8(3)
C35 Fe3 C29 160.2(3)
C36 Fe3 C27 118.9(3)
C35 Fe3 C27 95.4(3)
C29 Fe3 C27 66.4(3)
C36 Fe3 C26 158.5(3)
C35 Fe3 C26 94.3(3)
C29 Fe3 C26 66.9(3)
C27 Fe3 C26 40.3(3)
C36 Fe3 C28 92.6(3)
C35 Fe3 C28 128.3(3)
C29 Fe3 C28 39.7(2)
C27 Fe3 C28 39.1(3)
C26 Fe3 C28 66.8(3)
C36 Fe3 C25 138.6(3)
C35 Fe3 C25 127.5(3)
C29 Fe3 C25 39.3(3)
C27 Fe3 C25 66.2(3)
C26 Fe3 C25 39.5(3)
C28 Fe3 C25 66.0(3)
C36 Fe3 In2 89.2(2)
C35 Fe3 In2 90.3(2)
C29 Fe3 In2 101.96(18)
C27 Fe3 In2 150.7(2)
C26 Fe3 In2 110.6(2)
C28 Fe3 In2 141.0(2)
C25 Fe3 In2 87.52(18)
Cl1 In1 Fe1 118.44(5)
Cl1 In1 Cl3 95.86(7)
Fe1 In1 Cl3 127.84(5)
Cl1 In1 Cl2 103.58(6)
Fe1 In1 Cl2 116.23(4)
Cl3 In1 Cl2 89.04(5)
Fe3 In2 Fe2 145.93(3)
Fe3 In2 Cl2 105.72(4)
Fe2 In2 Cl2 100.48(4)
Fe3 In2 Cl3 106.26(4)
Fe2 In2 Cl3 99.69(4)
Cl2 In2 Cl3 79.15(5)
C42 C37 C38 100(3)
C39 C38 C37 143(4)
C38 C39 C40 136(4)
C39 C40 C41 89(3)
C42 C41 C40 112(3)
C41 C42 C37 140(4)

loop_
_geom_bond_atom_site_label_1
_geom_bond_atom_site_label_2
_geom_bond_distance
C1 C2 1.415(9)
C1 C5 1.454(9)
C1 C6 1.503(9)
C1 Fe1 2.093(6)
C2 C3 1.431(9)
C2 C7 1.503(9)
C2 Fe1 2.101(6)
C3 C4 1.437(9)
C3 C8 1.503(9)
C3 Fe1 2.103(6)
C4 C5 1.435(9)
C4 C9 1.490(9)
C4 Fe1 2.138(6)
C5 C10 1.479(9)
C5 Fe1 2.104(6)
C6 H6A 0.9800
C6 H6B 0.9800
C6 H6C 0.9800
C7 H7A 0.9800
C7 H7B 0.9800
C7 H7C 0.9800
C8 H8A 0.9800
C8 H8B 0.9800
C8 H8C 0.9800
C9 H9A 0.9800
C9 H9B 0.9800
C9 H9C 0.9800
C10 H10A 0.9800
C10 H10B 0.9800
C10 H10C 0.9800
C11 O1 1.154(8)
C11 Fe1 1.759(7)
C12 O2 1.137(8)
C12 Fe1 1.772(7)
C13 C14 1.418(10)
C13 C17 1.448(10)
C13 C18 1.512(10)
C13 Fe2 2.094(7)
C14 C15 1.426(9)
C14 C19 1.504(9)
C14 Fe2 2.126(7)
C15 C16 1.435(10)
C15 C20 1.486(10)
C15 Fe2 2.106(7)
C16 C17 1.403(10)
C16 C21 1.513(10)
C16 Fe2 2.103(7)
C17 C22 1.510(10)
C17 Fe2 2.092(7)
C18 H18A 0.9800
C18 H18B 0.9800
C18 H18C 0.9800
C19 H19A 0.9800
C19 H19B 0.9800
C19 H19C 0.9800
C20 H20A 0.9800
C20 H20B 0.9800
C20 H20C 0.9800
C21 H21A 0.9800
C21 H21B 0.9800
C21 H21C 0.9800
C22 H22A 0.9800
C22 H22B 0.9800
C22 H22C 0.9800
C23 O3 1.155(8)
C23 Fe2 1.754(7)
C24 O4 1.149(8)
C24 Fe2 1.757(7)
C25 C29 1.429(10)
C25 C26 1.437(10)
C25 C30 1.513(10)
C25 Fe3 2.139(7)
C26 C27 1.453(10)
C26 C31 1.500(10)
C26 Fe3 2.108(7)
C27 C28 1.410(10)
C27 C32 1.503(9)
C27 Fe3 2.107(6)
C28 C29 1.430(9)
C28 C33 1.497(10)
C28 Fe3 2.110(6)
C29 C34 1.479(10)
C29 Fe3 2.105(6)
C30 H30A 0.9800
C30 H30B 0.9800
C30 H30C 0.9800
C31 H31A 0.9800
C31 H31B 0.9800
C31 H31C 0.9800
C32 H32A 0.9800
C32 H32B 0.9800
C32 H32C 0.9800
C33 H33A 0.9800
C33 H33B 0.9800
C33 H33C 0.9800
C34 H34A 0.9800
C34 H34B 0.9800
C34 H34C 0.9800
C35 O5 1.155(8)
C35 Fe3 1.756(7)
C36 O6 1.160(9)
C36 Fe3 1.750(8)
Cl1 In1 2.4031(18)
Cl2 In1 2.5270(16)
Cl2 In2 2.7541(16)
Cl3 In1 2.5027(16)
Cl3 In2 2.7815(17)
Fe1 In1 2.4875(10)
Fe2 In2 2.5456(10)
Fe3 In2 2.5396(10)
C37 C42 1.25(5)
C37 C38 1.28(4)
C38 C39 1.10(4)
C39 C40 1.35(5)
C40 C41 2.01(5)
C41 C42 1.20(5)

loop_
_geom_torsion_atom_site_label_1
_geom_torsion_atom_site_label_2
_geom_torsion_atom_site_label_3
_geom_torsion_atom_site_label_4
_geom_torsion
C5 C1 C2 C3 -0.2(7)
C6 C1 C2 C3 -176.4(6)
Fe1 C1 C2 C3 60.1(4)
C5 C1 C2 C7 177.3(6)
C6 C1 C2 C7 1.1(11)
Fe1 C1 C2 C7 -122.4(7)
C5 C1 C2 Fe1 -60.3(4)
C6 C1 C2 Fe1 123.5(7)
C1 C2 C3 C4 1.3(7)
C7 C2 C3 C4 -176.3(6)
Fe1 C2 C3 C4 61.3(4)
C1 C2 C3 C8 177.6(6)
C7 C2 C3 C8 -0.1(11)
Fe1 C2 C3 C8 -122.5(7)
C1 C2 C3 Fe1 -60.0(4)
C7 C2 C3 Fe1 122.4(7)
C2 C3 C4 C5 -1.9(7)
C8 C3 C4 C5 -178.1(6)
Fe1 C3 C4 C5 58.5(4)
C2 C3 C4 C9 168.3(6)
C8 C3 C4 C9 -7.9(11)
Fe1 C3 C4 C9 -131.3(7)
C2 C3 C4 Fe1 -60.4(5)
C8 C3 C4 Fe1 123.4(7)
C3 C4 C5 C1 1.7(7)
C9 C4 C5 C1 -168.6(6)
Fe1 C4 C5 C1 60.2(4)
C3 C4 C5 C10 175.5(6)
C9 C4 C5 C10 5.2(10)
Fe1 C4 C5 C10 -126.1(6)
C3 C4 C5 Fe1 -58.4(4)
C9 C4 C5 Fe1 131.3(6)
C2 C1 C5 C4 -0.9(7)
C6 C1 C5 C4 175.4(6)
Fe1 C1 C5 C4 -61.6(4)
C2 C1 C5 C10 -174.8(6)
C6 C1 C5 C10 1.6(10)
Fe1 C1 C5 C10 124.6(6)
C2 C1 C5 Fe1 60.6(4)
C6 C1 C5 Fe1 -123.0(7)
C17 C13 C14 C15 1.3(7)
C18 C13 C14 C15 177.7(7)
Fe2 C13 C14 C15 -59.1(5)
C17 C13 C14 C19 -169.6(6)
C18 C13 C14 C19 6.8(11)
Fe2 C13 C14 C19 130.0(6)
C17 C13 C14 Fe2 60.4(5)
C18 C13 C14 Fe2 -123.2(7)
C13 C14 C15 C16 -1.6(8)
C19 C14 C15 C16 169.0(6)
Fe2 C14 C15 C16 -60.5(5)
C13 C14 C15 C20 -175.6(6)
C19 C14 C15 C20 -5.0(11)
Fe2 C14 C15 C20 125.5(7)
C13 C14 C15 Fe2 58.8(5)
C19 C14 C15 Fe2 -130.6(7)
C14 C15 C16 C17 1.3(8)
C20 C15 C16 C17 175.4(6)
Fe2 C15 C16 C17 -59.9(5)
C14 C15 C16 C21 -175.9(7)
C20 C15 C16 C21 -1.8(11)
Fe2 C15 C16 C21 123.0(7)
C14 C15 C16 Fe2 61.1(5)
C20 C15 C16 Fe2 -124.8(7)
C15 C16 C17 C13 -0.4(8)
C21 C16 C17 C13 176.6(7)
Fe2 C16 C17 C13 -60.4(5)
C15 C16 C17 C22 -177.7(7)
C21 C16 C17 C22 -0.6(12)
Fe2 C16 C17 C22 122.4(7)
C15 C16 C17 Fe2 59.9(5)
C21 C16 C17 Fe2 -123.0(8)
C14 C13 C17 C16 -0.6(8)
C18 C13 C17 C16 -177.0(7)
Fe2 C13 C17 C16 61.1(5)
C14 C13 C17 C22 176.7(7)
C18 C13 C17 C22 0.3(11)
Fe2 C13 C17 C22 -121.7(7)
C14 C13 C17 Fe2 -61.6(5)
C18 C13 C17 Fe2 122.0(7)
C29 C25 C26 C27 3.1(7)
C30 C25 C26 C27 -168.2(6)
Fe3 C25 C26 C27 61.2(4)
C29 C25 C26 C31 176.9(6)
C30 C25 C26 C31 5.6(11)
Fe3 C25 C26 C31 -125.0(7)
C29 C25 C26 Fe3 -58.1(5)
C30 C25 C26 Fe3 130.7(7)
C25 C26 C27 C28 -1.9(7)
C31 C26 C27 C28 -175.7(7)
Fe3 C26 C27 C28 60.3(5)
C25 C26 C27 C32 173.9(6)
C31 C26 C27 C32 0.1(11)
Fe3 C26 C27 C32 -123.9(6)
C25 C26 C27 Fe3 -62.2(4)
C31 C26 C27 Fe3 124.0(7)
C26 C27 C28 C29 -0.1(7)
C32 C27 C28 C29 -175.7(6)
Fe3 C27 C28 C29 59.8(4)
C26 C27 C28 C33 176.6(6)
C32 C27 C28 C33 0.9(11)
Fe3 C27 C28 C33 -123.5(7)
C26 C27 C28 Fe3 -59.9(4)
C32 C27 C28 Fe3 124.4(7)
C26 C25 C29 C28 -3.2(7)
C30 C25 C29 C28 167.8(6)
Fe3 C25 C29 C28 -61.3(4)
C26 C25 C29 C34 -175.2(6)
C30 C25 C29 C34 -4.2(11)
Fe3 C25 C29 C34 126.7(6)
C26 C25 C29 Fe3 58.1(5)
C30 C25 C29 Fe3 -130.9(7)
C27 C28 C29 C25 2.0(7)
C33 C28 C29 C25 -174.8(6)
Fe3 C28 C29 C25 62.1(4)
C27 C28 C29 C34 173.8(6)
C33 C28 C29 C34 -3.0(11)
Fe3 C28 C29 C34 -126.2(7)
C27 C28 C29 Fe3 -60.1(5)
C33 C28 C29 Fe3 123.2(7)
O1 C11 Fe1 C12 -131(8)
O1 C11 Fe1 C1 -29(8)
O1 C11 Fe1 C2 -3(8)
O1 C11 Fe1 C3 36(8)
O1 C11 Fe1 C5 5(8)
O1 C11 Fe1 C4 58(8)
O1 C11 Fe1 In1 140(8)
O2 C12 Fe1 C11 93(9)
O2 C12 Fe1 C1 -32(9)
O2 C12 Fe1 C2 -5(9)
O2 C12 Fe1 C3 -42(9)
O2 C12 Fe1 C5 -73(9)
O2 C12 Fe1 C4 -96(9)
O2 C12 Fe1 In1 -180(100)
C2 C1 Fe1 C11 43.7(5)
C5 C1 Fe1 C11 162.3(4)
C6 C1 Fe1 C11 -79.3(7)
C2 C1 Fe1 C12 145.9(4)
C5 C1 Fe1 C12 -95.5(4)
C6 C1 Fe1 C12 22.9(7)
C5 C1 Fe1 C2 118.7(5)
C6 C1 Fe1 C2 -123.0(8)
C2 C1 Fe1 C3 -37.7(4)
C5 C1 Fe1 C3 81.0(4)
C6 C1 Fe1 C3 -160.7(7)
C2 C1 Fe1 C5 -118.7(5)
C6 C1 Fe1 C5 118.4(8)
C2 C1 Fe1 C4 -81.0(4)
C5 C1 Fe1 C4 37.7(4)
C6 C1 Fe1 C4 156.0(7)
C2 C1 Fe1 In1 -116.1(4)
C5 C1 Fe1 In1 2.6(6)
C6 C1 Fe1 In1 121.0(6)
C1 C2 Fe1 C11 -144.9(4)
C3 C2 Fe1 C11 96.3(4)
C7 C2 Fe1 C11 -22.8(7)
C1 C2 Fe1 C12 -44.1(5)
C3 C2 Fe1 C12 -162.9(4)
C7 C2 Fe1 C12 77.9(7)
C3 C2 Fe1 C1 -118.8(5)
C7 C2 Fe1 C1 122.1(8)
C1 C2 Fe1 C3 118.8(5)
C7 C2 Fe1 C3 -119.2(8)
C1 C2 Fe1 C5 38.3(4)
C3 C2 Fe1 C5 -80.5(4)
C7 C2 Fe1 C5 160.3(7)
C1 C2 Fe1 C4 81.4(4)
C3 C2 Fe1 C4 -37.4(4)
C7 C2 Fe1 C4 -156.6(7)
C1 C2 Fe1 In1 126.0(4)
C3 C2 Fe1 In1 7.2(5)
C7 C2 Fe1 In1 -111.9(6)
C2 C3 Fe1 C11 -86.8(4)
C4 C3 Fe1 C11 154.2(4)
C8 C3 Fe1 C11 32.9(7)
C2 C3 Fe1 C12 48.7(10)
C4 C3 Fe1 C12 -70.2(10)
C8 C3 Fe1 C12 168.5(8)
C2 C3 Fe1 C1 37.4(4)
C4 C3 Fe1 C1 -81.6(4)
C8 C3 Fe1 C1 157.1(7)
C4 C3 Fe1 C2 -118.9(5)
C8 C3 Fe1 C2 119.7(8)
C2 C3 Fe1 C5 81.7(4)
C4 C3 Fe1 C5 -37.2(4)
C8 C3 Fe1 C5 -158.6(7)
C2 C3 Fe1 C4 118.9(5)
C8 C3 Fe1 C4 -121.3(8)
C2 C3 Fe1 In1 -175.6(3)
C4 C3 Fe1 In1 65.5(4)
C8 C3 Fe1 In1 -55.8(6)
C4 C5 Fe1 C11 71.7(9)
C1 C5 Fe1 C11 -46.3(9)
C10 C5 Fe1 C11 -165.7(8)
C4 C5 Fe1 C12 -152.6(4)
C1 C5 Fe1 C12 89.4(4)
C10 C5 Fe1 C12 -30.0(6)
C4 C5 Fe1 C1 117.9(5)
C10 C5 Fe1 C1 -119.4(7)
C4 C5 Fe1 C2 80.7(4)
C1 C5 Fe1 C2 -37.2(4)
C10 C5 Fe1 C2 -156.7(7)
C4 C5 Fe1 C3 37.3(4)
C1 C5 Fe1 C3 -80.7(4)
C10 C5 Fe1 C3 159.9(7)
C1 C5 Fe1 C4 -117.9(5)
C10 C5 Fe1 C4 122.6(7)
C4 C5 Fe1 In1 -60.6(4)
C1 C5 Fe1 In1 -178.5(3)
C10 C5 Fe1 In1 62.0(6)
C5 C4 Fe1 C11 -154.0(4)
C3 C4 Fe1 C11 -34.8(5)
C9 C4 Fe1 C11 86.2(7)
C5 C4 Fe1 C12 37.5(5)
C3 C4 Fe1 C12 156.8(4)
C9 C4 Fe1 C12 -82.3(8)
C5 C4 Fe1 C1 -38.6(4)
C3 C4 Fe1 C1 80.6(4)
C9 C4 Fe1 C1 -158.4(7)
C5 C4 Fe1 C2 -81.7(4)
C3 C4 Fe1 C2 37.6(4)
C9 C4 Fe1 C2 158.5(8)
C5 C4 Fe1 C3 -119.3(5)
C9 C4 Fe1 C3 120.9(8)
C3 C4 Fe1 C5 119.3(5)
C9 C4 Fe1 C5 -119.8(8)
C5 C4 Fe1 In1 123.3(3)
C3 C4 Fe1 In1 -117.5(3)
C9 C4 Fe1 In1 3.4(7)
O3 C23 Fe2 C24 -96(7)
O3 C23 Fe2 C17 6(7)
O3 C23 Fe2 C13 13(8)
O3 C23 Fe2 C16 38(7)
O3 C23 Fe2 C15 77(7)
O3 C23 Fe2 C14 92(7)
O3 C23 Fe2 In2 176(100)
O4 C24 Fe2 C23 121(6)
O4 C24 Fe2 C17 3(6)
O4 C24 Fe2 C13 -37(6)
O4 C24 Fe2 C16 22(6)
O4 C24 Fe2 C15 -39(7)
O4 C24 Fe2 C14 -65(6)
O4 C24 Fe2 In2 -152(6)
C16 C17 Fe2 C23 57.9(5)
C13 C17 Fe2 C23 176.0(4)
C22 C17 Fe2 C23 -63.6(8)
C16 C17 Fe2 C24 158.1(4)
C13 C17 Fe2 C24 -83.7(4)
C22 C17 Fe2 C24 36.6(7)
C16 C17 Fe2 C13 -118.2(6)
C22 C17 Fe2 C13 120.4(9)
C13 C17 Fe2 C16 118.2(6)
C22 C17 Fe2 C16 -121.5(9)
C16 C17 Fe2 C15 -37.7(4)
C13 C17 Fe2 C15 80.5(4)
C22 C17 Fe2 C15 -159.1(8)
C16 C17 Fe2 C14 -80.8(4)
C13 C17 Fe2 C14 37.4(4)
C22 C17 Fe2 C14 157.8(8)
C16 C17 Fe2 In2 -99.5(6)
C13 C17 Fe2 In2 18.7(7)
C22 C17 Fe2 In2 139.0(6)
C14 C13 Fe2 C23 109.1(8)
C17 C13 Fe2 C23 -9.1(9)
C18 C13 Fe2 C23 -129.5(8)
C14 C13 Fe2 C24 -142.0(4)
C17 C13 Fe2 C24 99.9(4)
C18 C13 Fe2 C24 -20.6(7)
C14 C13 Fe2 C17 118.2(6)
C18 C13 Fe2 C17 -120.5(8)
C14 C13 Fe2 C16 80.9(4)
C17 C13 Fe2 C16 -37.3(4)
C18 C13 Fe2 C16 -157.7(7)
C14 C13 Fe2 C15 37.2(4)
C17 C13 Fe2 C15 -81.0(4)
C18 C13 Fe2 C15 158.6(7)
C17 C13 Fe2 C14 -118.2(6)
C18 C13 Fe2 C14 121.4(8)
C14 C13 Fe2 In2 -53.1(4)
C17 C13 Fe2 In2 -171.2(3)
C18 C13 Fe2 In2 68.3(7)
C17 C16 Fe2 C23 -130.7(5)
C15 C16 Fe2 C23 110.2(4)
C21 C16 Fe2 C23 -8.9(7)
C17 C16 Fe2 C24 -30.5(6)
C15 C16 Fe2 C24 -149.6(4)
C21 C16 Fe2 C24 91.4(8)
C15 C16 Fe2 C17 -119.1(6)
C21 C16 Fe2 C17 121.8(9)
C17 C16 Fe2 C13 38.6(4)
C15 C16 Fe2 C13 -80.5(4)
C21 C16 Fe2 C13 160.4(8)
C17 C16 Fe2 C15 119.1(6)
C21 C16 Fe2 C15 -119.1(9)
C17 C16 Fe2 C14 81.6(4)
C15 C16 Fe2 C14 -37.5(4)
C21 C16 Fe2 C14 -156.6(8)
C17 C16 Fe2 In2 140.3(4)
C15 C16 Fe2 In2 21.2(5)
C21 C16 Fe2 In2 -97.9(7)
C14 C15 Fe2 C23 165.6(4)
C16 C15 Fe2 C23 -76.0(5)
C20 C15 Fe2 C23 43.5(7)
C14 C15 Fe2 C24 -34.9(9)
C16 C15 Fe2 C24 83.4(8)
C20 C15 Fe2 C24 -157.1(7)
C14 C15 Fe2 C17 -81.4(4)
C16 C15 Fe2 C17 36.9(4)
C20 C15 Fe2 C17 156.4(7)
C14 C15 Fe2 C13 -37.1(4)
C16 C15 Fe2 C13 81.3(4)
C20 C15 Fe2 C13 -159.2(7)
C14 C15 Fe2 C16 -118.4(6)
C20 C15 Fe2 C16 119.5(8)
C16 C15 Fe2 C14 118.4(6)
C20 C15 Fe2 C14 -122.1(8)
C14 C15 Fe2 In2 75.8(4)
C16 C15 Fe2 In2 -165.8(4)
C20 C15 Fe2 In2 -46.3(7)
C13 C14 Fe2 C23 -142.4(5)
C15 C14 Fe2 C23 -23.2(6)
C19 C14 Fe2 C23 99.3(8)
C13 C14 Fe2 C24 46.3(5)
C15 C14 Fe2 C24 165.5(4)
C19 C14 Fe2 C24 -71.9(8)
C13 C14 Fe2 C17 -38.5(4)
C15 C14 Fe2 C17 80.7(4)
C19 C14 Fe2 C17 -156.8(8)
C15 C14 Fe2 C13 119.2(5)
C19 C14 Fe2 C13 -118.2(8)
C13 C14 Fe2 C16 -81.3(4)
C15 C14 Fe2 C16 38.0(4)
C19 C14 Fe2 C16 160.5(8)
C13 C14 Fe2 C15 -119.2(5)
C19 C14 Fe2 C15 122.5(9)
C13 C14 Fe2 In2 133.5(4)
C15 C14 Fe2 In2 -107.2(4)
C19 C14 Fe2 In2 15.3(7)
O6 C36 Fe3 C35 -98(8)
O6 C36 Fe3 C29 70(8)
O6 C36 Fe3 C27 1(8)
O6 C36 Fe3 C26 14(9)
O6 C36 Fe3 C28 31(8)
O6 C36 Fe3 C25 87(8)
O6 C36 Fe3 In2 172(8)
O5 C35 Fe3 C36 84(6)
O5 C35 Fe3 C29 -58(6)
O5 C35 Fe3 C27 -35(6)
O5 C35 Fe3 C26 -76(6)
O5 C35 Fe3 C28 -12(6)
O5 C35 Fe3 C25 -99(6)
O5 C35 Fe3 In2 173(6)
C25 C29 Fe3 C36 162.6(4)
C28 C29 Fe3 C36 -79.7(5)
C34 C29 Fe3 C36 42.6(7)
C25 C29 Fe3 C35 -56.4(10)
C28 C29 Fe3 C35 61.3(10)
C34 C29 Fe3 C35 -176.3(8)
C25 C29 Fe3 C27 -80.8(4)
C28 C29 Fe3 C27 36.9(4)
C34 C29 Fe3 C27 159.2(8)
C25 C29 Fe3 C26 -36.7(4)
C28 C29 Fe3 C26 81.0(4)
C34 C29 Fe3 C26 -156.7(8)
C25 C29 Fe3 C28 -117.7(6)
C34 C29 Fe3 C28 122.3(9)
C28 C29 Fe3 C25 117.7(6)
C34 C29 Fe3 C25 -120.0(8)
C25 C29 Fe3 In2 70.9(4)
C28 C29 Fe3 In2 -171.4(4)
C34 C29 Fe3 In2 -49.1(7)
C28 C27 Fe3 C36 53.3(5)
C26 C27 Fe3 C36 172.3(4)
C32 C27 Fe3 C36 -69.0(7)
C28 C27 Fe3 C35 150.7(4)
C26 C27 Fe3 C35 -90.3(4)
C32 C27 Fe3 C35 28.4(7)
C28 C27 Fe3 C29 -37.4(4)
C26 C27 Fe3 C29 81.6(4)
C32 C27 Fe3 C29 -159.7(7)
C28 C27 Fe3 C26 -119.0(6)
C32 C27 Fe3 C26 118.7(8)
C26 C27 Fe3 C28 119.0(6)
C32 C27 Fe3 C28 -122.3(8)
C28 C27 Fe3 C25 -80.6(4)
C26 C27 Fe3 C25 38.4(4)
C32 C27 Fe3 C25 157.1(7)
C28 C27 Fe3 In2 -108.9(5)
C26 C27 Fe3 In2 10.1(6)
C32 C27 Fe3 In2 128.8(6)
C25 C26 Fe3 C36 98.1(9)
C27 C26 Fe3 C36 -18.6(10)
C31 C26 Fe3 C36 -139.8(9)
C25 C26 Fe3 C35 -150.1(4)
C27 C26 Fe3 C35 93.3(4)
C31 C26 Fe3 C35 -27.9(7)
C25 C26 Fe3 C29 36.5(4)
C27 C26 Fe3 C29 -80.2(4)
C31 C26 Fe3 C29 158.7(8)
C25 C26 Fe3 C27 116.7(6)
C31 C26 Fe3 C27 -121.1(9)
C25 C26 Fe3 C28 79.8(4)
C27 C26 Fe3 C28 -36.9(4)
C31 C26 Fe3 C28 -158.0(8)
C27 C26 Fe3 C25 -116.7(6)
C31 C26 Fe3 C25 122.2(9)
C25 C26 Fe3 In2 -58.1(4)
C27 C26 Fe3 In2 -174.7(3)
C31 C26 Fe3 In2 64.1(7)
C27 C28 Fe3 C36 -135.4(4)
C29 C28 Fe3 C36 105.4(5)
C33 C28 Fe3 C36 -13.3(7)
C27 C28 Fe3 C35 -38.4(5)
C29 C28 Fe3 C35 -157.7(4)
C33 C28 Fe3 C35 83.6(7)
C27 C28 Fe3 C29 119.3(6)
C33 C28 Fe3 C29 -118.7(8)
C29 C28 Fe3 C27 -119.3(6)
C33 C28 Fe3 C27 122.0(8)
C27 C28 Fe3 C26 38.0(4)
C29 C28 Fe3 C26 -81.2(4)
C33 C28 Fe3 C26 160.1(7)
C27 C28 Fe3 C25 81.3(4)
C29 C28 Fe3 C25 -37.9(4)
C33 C28 Fe3 C25 -156.6(7)
C27 C28 Fe3 In2 132.6(4)
C29 C28 Fe3 In2 13.4(6)
C33 C28 Fe3 In2 -105.3(6)
C29 C25 Fe3 C36 -26.3(6)
C26 C25 Fe3 C36 -146.7(5)
C30 C25 Fe3 C36 95.2(9)
C29 C25 Fe3 C35 159.1(4)
C26 C25 Fe3 C35 38.8(5)
C30 C25 Fe3 C35 -79.3(9)
C26 C25 Fe3 C29 -120.3(6)
C30 C25 Fe3 C29 121.5(10)
C29 C25 Fe3 C27 81.1(4)
C26 C25 Fe3 C27 -39.2(4)
C30 C25 Fe3 C27 -157.4(9)
C29 C25 Fe3 C26 120.3(6)
C30 C25 Fe3 C26 -118.2(10)
C29 C25 Fe3 C28 38.2(4)
C26 C25 Fe3 C28 -82.1(4)
C30 C25 Fe3 C28 159.7(9)
C29 C25 Fe3 In2 -112.3(4)
C26 C25 Fe3 In2 127.4(4)
C30 C25 Fe3 In2 9.2(8)
C11 Fe1 In1 Cl1 -54.4(2)
C12 Fe1 In1 Cl1 -151.5(2)
C1 Fe1 In1 Cl1 108.8(3)
C2 Fe1 In1 Cl1 36.4(3)
C3 Fe1 In1 Cl1 41.2(2)
C5 Fe1 In1 Cl1 110.57(18)
C4 Fe1 In1 Cl1 76.77(19)
C11 Fe1 In1 Cl3 -179.0(2)
C12 Fe1 In1 Cl3 83.9(2)
C1 Fe1 In1 Cl3 -15.8(3)
C2 Fe1 In1 Cl3 -88.2(3)
C3 Fe1 In1 Cl3 -83.41(19)
C5 Fe1 In1 Cl3 -14.03(19)
C4 Fe1 In1 Cl3 -47.82(19)
C11 Fe1 In1 Cl2 69.9(2)
C12 Fe1 In1 Cl2 -27.1(2)
C1 Fe1 In1 Cl2 -126.8(3)
C2 Fe1 In1 Cl2 160.8(3)
C3 Fe1 In1 Cl2 165.55(19)
C5 Fe1 In1 Cl2 -125.07(18)
C4 Fe1 In1 Cl2 -158.86(18)
In2 Cl3 In1 Cl1 98.94(6)
In2 Cl3 In1 Fe1 -127.75(5)
In2 Cl3 In1 Cl2 -4.61(5)
In2 Cl2 In1 Cl1 -91.14(7)
In2 Cl2 In1 Fe1 137.16(4)
In2 Cl2 In1 Cl3 4.66(6)
C36 Fe3 In2 Fe2 -59.5(2)
C35 Fe3 In2 Fe2 -153.3(2)
C29 Fe3 In2 Fe2 42.4(2)
C27 Fe3 In2 Fe2 105.0(4)
C26 Fe3 In2 Fe2 112.0(2)
C28 Fe3 In2 Fe2 33.8(3)
C25 Fe3 In2 Fe2 79.3(2)
C36 Fe3 In2 Cl2 79.4(2)
C35 Fe3 In2 Cl2 -14.4(2)
C29 Fe3 In2 Cl2 -178.7(2)
C27 Fe3 In2 Cl2 -116.1(4)
C26 Fe3 In2 Cl2 -109.1(2)
C28 Fe3 In2 Cl2 172.6(3)
C25 Fe3 In2 Cl2 -141.9(2)
C36 Fe3 In2 Cl3 162.4(2)
C35 Fe3 In2 Cl3 68.6(2)
C29 Fe3 In2 Cl3 -95.7(2)
C27 Fe3 In2 Cl3 -33.1(4)
C26 Fe3 In2 Cl3 -26.1(2)
C28 Fe3 In2 Cl3 -104.3(3)
C25 Fe3 In2 Cl3 -58.8(2)
C23 Fe2 In2 Fe3 -71.6(2)
C24 Fe2 In2 Fe3 -167.2(2)
C17 Fe2 In2 Fe3 88.3(5)
C13 Fe2 In2 Fe3 101.5(2)
C16 Fe2 In2 Fe3 19.5(3)
C15 Fe2 In2 Fe3 33.1(2)
C14 Fe2 In2 Fe3 71.1(2)
C23 Fe2 In2 Cl2 148.5(2)
C24 Fe2 In2 Cl2 52.9(2)
C17 Fe2 In2 Cl2 -51.7(5)
C13 Fe2 In2 Cl2 -38.4(2)
C16 Fe2 In2 Cl2 -120.4(3)
C15 Fe2 In2 Cl2 -106.81(19)
C14 Fe2 In2 Cl2 -68.83(19)
C23 Fe2 In2 Cl3 67.9(2)
C24 Fe2 In2 Cl3 -27.8(2)
C17 Fe2 In2 Cl3 -132.3(5)
C13 Fe2 In2 Cl3 -119.1(2)
C16 Fe2 In2 Cl3 158.9(3)
C15 Fe2 In2 Cl3 172.55(19)
C14 Fe2 In2 Cl3 -149.46(19)
In1 Cl2 In2 Fe3 99.75(5)
In1 Cl2 In2 Fe2 -102.25(5)
In1 Cl2 In2 Cl3 -4.27(5)
In1 Cl3 In2 Fe3 -99.08(5)
In1 Cl3 In2 Fe2 103.23(5)
In1 Cl3 In2 Cl2 4.31(5)
C42 C37 C38 C39 -5(8)
C37 C38 C39 C40 5(10)
C38 C39 C40 C41 -1(6)
C39 C40 C41 C42 0(4)
C40 C41 C42 C37 0(7)
C38 C37 C42 C41 2(7)
